data_4073908
loop_
_publ_author_name
'Ruiz, Javier'
'Perandones, Bernab\'e F.'
'Garc\'ia, Gabriel'
'Mosquera, Marta E. G.'

_publ_section_title
;
 Synthesis of N-Heterocyclic Carbene Complexes of Manganese(I) by Coupling
 Isocyanide Ligands with Propargylamines and Propargylic Alcohols&#x00A7;
;
_journal_issue 23
_journal_name_full Organometallics
_journal_page_first 5687
_journal_paper_doi 10.1021/om700718x
_journal_volume 26
_journal_year 2007
_chemical_formula_sum 'C23 H16 Cl F2 Mn N4 O7'
_chemical_formula_weight 588.79
_chemical_name_systematic
;
 ?
;
_space_group_IT_number 14
_symmetry_cell_setting monoclinic
_symmetry_space_group_name_Hall '-P 2yn'
_symmetry_space_group_name_H-M 'P 1 21/n 1'
_atom_sites_solution_hydrogens geom
_atom_sites_solution_primary direct
_atom_sites_solution_secondary difmap
_audit_creation_method SHELXL-97
_cell_angle_alpha 90.00
_cell_angle_beta 104.356(11)
_cell_angle_gamma 90.00
_cell_formula_units_Z 4
_cell_length_a 10.9964(13)
_cell_length_b 17.422(3)
_cell_length_c 13.6750(15)
_cell_measurement_reflns_used 144
_cell_measurement_temperature 200(2)
_cell_measurement_theta_max 22.629
_cell_measurement_theta_min 3.375
_cell_volume 2538.0(6)
_computing_cell_refinement 'Dirax/lsq (Duisenberg & Schreurs, 1989-2000)'
_computing_data_collection 'Collect (Nonius BV, 1997-2000)'
_computing_data_reduction 'EvalCCD (Duisenberg & Schreurs 1990-2000)'
_computing_molecular_graphics 'Ortep-3 for Windows (Farrugia, 1997)'
_computing_publication_material 'WinGX publication routines (Farrugia, 1999)'
_computing_structure_refinement 'SHELXL-97 (Sheldrick, 1997)'
_computing_structure_solution 'SHELXS-86 (Sheldrick, 1986)'
_diffrn_ambient_temperature 200(2)
_diffrn_measured_fraction_theta_full 0.991
_diffrn_measured_fraction_theta_max 0.991
_diffrn_radiation_monochromator graphite
_diffrn_radiation_probe x-ray
_diffrn_radiation_source 'fine-focus sealed tube'
_diffrn_radiation_type MoK\a
_diffrn_radiation_wavelength 0.71073
_diffrn_reflns_av_R_equivalents 0.0508
_diffrn_reflns_av_sigmaI/netI 0.0466
_diffrn_reflns_limit_h_max 14
_diffrn_reflns_limit_h_min -14
_diffrn_reflns_limit_k_max 22
_diffrn_reflns_limit_k_min -22
_diffrn_reflns_limit_l_max 17
_diffrn_reflns_limit_l_min -17
_diffrn_reflns_number 49195
_diffrn_reflns_theta_full 27.50
_diffrn_reflns_theta_max 27.50
_diffrn_reflns_theta_min 5.04
_exptl_absorpt_coefficient_mu 0.691
_exptl_absorpt_correction_T_max 0.815
_exptl_absorpt_correction_T_min 0.576
_exptl_absorpt_correction_type multi-scan
_exptl_absorpt_process_details
;
 R.H. Blessing, Acta Cryst. (1995), A51, 33-38
;
_exptl_crystal_colour Yellow
_exptl_crystal_density_diffrn 1.541
_exptl_crystal_density_method 'not measured'
_exptl_crystal_description prism
_exptl_crystal_F_000 1192
_exptl_crystal_size_max 0.43
_exptl_crystal_size_mid 0.30
_exptl_crystal_size_min 0.30
_refine_diff_density_max 0.592
_refine_diff_density_min -0.468
_refine_diff_density_rms 0.060
_refine_ls_extinction_method none
_refine_ls_goodness_of_fit_ref 1.037
_refine_ls_hydrogen_treatment mixed
_refine_ls_matrix_type full
_refine_ls_number_parameters 347
_refine_ls_number_reflns 5786
_refine_ls_number_restraints 0
_refine_ls_restrained_S_all 1.037
_refine_ls_R_factor_all 0.0635
_refine_ls_R_factor_gt 0.0384
_refine_ls_shift/su_max 0.000
_refine_ls_shift/su_mean 0.000
_refine_ls_structure_factor_coef Fsqd
_refine_ls_weighting_details 'calc w=1/[\s^2^(Fo^2^)+(0.0418P)^2^+1.4601P] where P=(Fo^2^+2Fc^2^)/3'
_refine_ls_weighting_scheme calc
_refine_ls_wR_factor_gt 0.0893
_refine_ls_wR_factor_ref 0.0977
_reflns_number_gt 4306
_reflns_number_total 5786
_reflns_threshold_expression >2sigma(I)
_cod_data_source_file om700718x-file001.cif
_cod_data_source_block 4b
_cod_depositor_comments
;
The following automatic conversions were performed:

'_symmetry_cell_setting' value 'Monoclinic' changed to 'monoclinic'
according to /home/saulius/struct/CIF-dictionaries/cif_core.dic
dictionary named 'cif_core.dic' version 2.4.1 from 2010-06-29.

Automatic conversion script
Id: cif_fix_values 1715 2011-07-08 13:25:40Z adriana 
;
_cod_original_sg_symbol_H-M P21/n
_cod_database_code 4073908

loop_
_symmetry_equiv_pos_as_xyz
'x, y, z'
'-x+1/2, y+1/2, -z+1/2'
'-x, -y, -z'
'x-1/2, -y-1/2, z-1/2'

loop_
_atom_site_label
_atom_site_type_symbol
_atom_site_fract_x
_atom_site_fract_y
_atom_site_fract_z
_atom_site_U_iso_or_equiv
_atom_site_adp_type
_atom_site_occupancy
_atom_site_symmetry_multiplicity
_atom_site_calc_flag
_atom_site_refinement_flags
C2 C 0.18229(18) 0.06171(11) 0.71603(15) 0.0202(4) Uani 1 1 d .
C4 C 0.1114(2) -0.05321(13) 0.64050(17) 0.0314(5) Uani 1 1 d .
H4 H 0.0726 -0.1023 0.6310 0.038 Uiso 1 1 calc R
C5 C 0.1681(2) -0.01674(12) 0.57631(16) 0.0281(5) Uani 1 1 d .
C6 C 0.1878(3) -0.03861(15) 0.47518(18) 0.0420(6) Uani 1 1 d .
H6A H 0.2329 0.0026 0.4504 0.063 Uiso 1 1 calc R
H6B H 0.1062 -0.0467 0.4274 0.063 Uiso 1 1 calc R
H6C H 0.2370 -0.0860 0.4817 0.063 Uiso 1 1 calc R
C51 C 0.2769(2) 0.10883(12) 0.57809(16) 0.0258(5) Uani 1 1 d .
C52 C 0.4063(2) 0.10500(15) 0.58945(18) 0.0371(6) Uani 1 1 d .
C53 C 0.4696(3) 0.15609(18) 0.5418(2) 0.0499(7) Uani 1 1 d .
H53 H 0.5581 0.1532 0.5518 0.060 Uiso 1 1 calc R
C54 C 0.3997(3) 0.21190(18) 0.4789(2) 0.0523(8) Uani 1 1 d .
H54 H 0.4419 0.2476 0.4463 0.063 Uiso 1 1 calc R
C55 C 0.2711(3) 0.21652(16) 0.46273(19) 0.0435(6) Uani 1 1 d .
H55 H 0.2244 0.2539 0.4182 0.052 Uiso 1 1 calc R
C56 C 0.2117(2) 0.16528(13) 0.51317(17) 0.0312(5) Uani 1 1 d .
C10 C 0.3855(2) 0.14997(12) 0.82747(16) 0.0268(5) Uani 1 1 d .
C11 C -0.0317(2) 0.09574(12) 0.86392(17) 0.0275(5) Uani 1 1 d .
H11 H 0.0165 0.0619 0.9129 0.033 Uiso 1 1 calc R
C12 C -0.1620(2) 0.09268(14) 0.84422(19) 0.0348(6) Uani 1 1 d .
H12 H -0.2018 0.0565 0.8781 0.042 Uiso 1 1 calc R
C13 C -0.2330(2) 0.14302(14) 0.77464(18) 0.0328(5) Uani 1 1 d .
H13 H -0.3221 0.1411 0.7591 0.039 Uiso 1 1 calc R
C14 C -0.1720(2) 0.19675(13) 0.72752(17) 0.0284(5) Uani 1 1 d .
H14 H -0.2190 0.2328 0.6811 0.034 Uiso 1 1 calc R
C15 C -0.04133(19) 0.19656(12) 0.74967(15) 0.0216(4) Uani 1 1 d .
C16 C 0.03328(19) 0.25159(12) 0.70520(15) 0.0221(4) Uani 1 1 d .
C17 C -0.0175(2) 0.31760(13) 0.65216(18) 0.0325(5) Uani 1 1 d .
H17 H -0.1041 0.3292 0.6419 0.039 Uiso 1 1 calc R
C18 C 0.0608(2) 0.36602(14) 0.6147(2) 0.0391(6) Uani 1 1 d .
H18 H 0.0282 0.4111 0.5784 0.047 Uiso 1 1 calc R
C19 C 0.1872(2) 0.34779(13) 0.63093(18) 0.0342(5) Uani 1 1 d .
H19 H 0.2417 0.3794 0.6044 0.041 Uiso 1 1 calc R
C20 C 0.2463(2) 0.22240(12) 0.92373(16) 0.0255(5) Uani 1 1 d .
C21 C 0.2326(2) 0.28270(12) 0.68650(16) 0.0268(5) Uani 1 1 d .
H21 H 0.3197 0.2715 0.6991 0.032 Uiso 1 1 calc R
C30 C 0.2619(2) 0.07162(12) 0.92194(16) 0.0243(5) Uani 1 1 d .
N1 N 0.21126(16) 0.05373(10) 0.62422(13) 0.0230(4) Uani 1 1 d .
N3 N 0.12126(18) -0.00469(10) 0.72349(14) 0.0263(4) Uani 1 1 d .
N5 N 0.02914(16) 0.14522(9) 0.81585(13) 0.0208(4) Uani 1 1 d .
N4 N 0.15854(16) 0.23437(9) 0.72366(12) 0.0207(4) Uani 1 1 d .
O10 O 0.49228(16) 0.15067(11) 0.83615(15) 0.0467(5) Uani 1 1 d .
O11 O 0.47225(16) 0.41202(10) 0.62049(13) 0.0438(5) Uani 1 1 d .
O12 O 0.6567(3) 0.41741(14) 0.75192(19) 0.0871(9) Uani 1 1 d .
O13 O 0.6551(2) 0.35022(15) 0.60265(17) 0.0740(8) Uani 1 1 d .
O14 O 0.5491(2) 0.30154(12) 0.71795(18) 0.0647(6) Uani 1 1 d .
O20 O 0.26485(19) 0.27193(10) 0.98106(13) 0.0450(5) Uani 1 1 d .
O30 O 0.29456(16) 0.02436(9) 0.98197(12) 0.0371(4) Uani 1 1 d .
F1 F 0.08589(13) 0.16935(8) 0.50024(10) 0.0393(3) Uani 1 1 d .
F2 F 0.47042(14) 0.04849(10) 0.64909(13) 0.0548(4) Uani 1 1 d .
Cl1 Cl 0.58462(5) 0.37000(3) 0.67347(4) 0.02978(14) Uani 1 1 d .
Mn1 Mn 0.21959(3) 0.146341(17) 0.82653(2) 0.01853(10) Uani 1 1 d .
H3 H 0.089(2) -0.0166(14) 0.7750(19) 0.033(7) Uiso 1 1 d .

loop_
_atom_site_aniso_label
_atom_site_aniso_U_11
_atom_site_aniso_U_22
_atom_site_aniso_U_33
_atom_site_aniso_U_23
_atom_site_aniso_U_13
_atom_site_aniso_U_12
C2 0.0181(10) 0.0205(10) 0.0219(10) 0.0025(8) 0.0046(8) 0.0013(8)
C4 0.0416(14) 0.0201(11) 0.0300(12) -0.0036(9) 0.0039(10) -0.0056(10)
C5 0.0350(13) 0.0210(11) 0.0264(11) -0.0031(9) 0.0037(10) 0.0013(9)
C6 0.0660(18) 0.0310(13) 0.0304(13) -0.0062(10) 0.0143(13) 0.0037(12)
C51 0.0315(12) 0.0267(11) 0.0223(11) -0.0028(9) 0.0126(9) -0.0032(9)
C52 0.0353(14) 0.0471(15) 0.0309(13) 0.0010(11) 0.0123(11) 0.0003(11)
C53 0.0386(15) 0.072(2) 0.0439(16) -0.0007(14) 0.0189(13) -0.0123(14)
C54 0.0612(19) 0.0632(19) 0.0384(15) 0.0081(14) 0.0234(14) -0.0211(15)
C55 0.0562(18) 0.0442(15) 0.0300(13) 0.0089(11) 0.0102(12) -0.0109(13)
C56 0.0380(14) 0.0332(13) 0.0220(11) -0.0011(9) 0.0069(10) -0.0055(10)
C10 0.0294(13) 0.0257(11) 0.0259(11) 0.0019(9) 0.0081(10) -0.0018(9)
C11 0.0302(12) 0.0235(11) 0.0333(12) 0.0005(9) 0.0163(10) 0.0006(9)
C12 0.0318(13) 0.0359(13) 0.0441(14) -0.0039(11) 0.0235(11) -0.0080(10)
C13 0.0206(11) 0.0471(15) 0.0337(13) -0.0109(11) 0.0126(10) -0.0057(10)
C14 0.0229(11) 0.0362(13) 0.0264(12) -0.0046(9) 0.0063(9) 0.0020(9)
C15 0.0205(10) 0.0232(10) 0.0219(10) -0.0044(8) 0.0069(9) 0.0003(8)
C16 0.0218(11) 0.0233(11) 0.0201(10) -0.0014(8) 0.0033(9) -0.0009(8)
C17 0.0250(12) 0.0299(13) 0.0388(14) 0.0057(10) 0.0008(10) 0.0024(9)
C18 0.0389(14) 0.0286(13) 0.0452(15) 0.0128(11) 0.0018(12) -0.0001(10)
C19 0.0369(14) 0.0285(12) 0.0352(13) 0.0069(10) 0.0053(11) -0.0108(10)
C20 0.0278(12) 0.0246(11) 0.0245(11) 0.0036(9) 0.0069(9) 0.0000(9)
C21 0.0249(11) 0.0270(11) 0.0289(12) 0.0008(9) 0.0072(10) -0.0058(9)
C30 0.0232(11) 0.0257(11) 0.0244(11) -0.0041(9) 0.0064(9) -0.0034(9)
N1 0.0272(9) 0.0200(9) 0.0231(9) -0.0007(7) 0.0088(8) 0.0004(7)
N3 0.0328(10) 0.0222(9) 0.0256(10) 0.0006(7) 0.0103(9) -0.0060(8)
N5 0.0214(9) 0.0198(9) 0.0226(9) -0.0027(7) 0.0080(7) -0.0014(7)
N4 0.0217(9) 0.0190(9) 0.0210(9) -0.0006(7) 0.0045(7) -0.0033(7)
O10 0.0207(9) 0.0673(13) 0.0539(12) 0.0042(10) 0.0126(8) -0.0009(8)
O11 0.0393(10) 0.0458(11) 0.0452(11) -0.0011(8) 0.0084(8) 0.0204(8)
O12 0.097(2) 0.0562(15) 0.0790(17) -0.0167(13) -0.0329(15) -0.0044(13)
O13 0.0634(14) 0.110(2) 0.0625(14) 0.0296(13) 0.0416(12) 0.0494(14)
O14 0.0524(13) 0.0565(13) 0.0848(16) 0.0312(12) 0.0160(12) -0.0068(10)
O20 0.0676(13) 0.0320(10) 0.0335(10) -0.0096(8) 0.0092(9) -0.0053(9)
O30 0.0475(11) 0.0286(9) 0.0327(9) 0.0093(7) 0.0049(8) 0.0024(8)
F1 0.0344(8) 0.0404(8) 0.0391(8) 0.0074(6) 0.0017(6) 0.0011(6)
F2 0.0380(9) 0.0664(11) 0.0618(10) 0.0150(9) 0.0159(8) 0.0155(8)
Cl1 0.0288(3) 0.0274(3) 0.0348(3) -0.0003(2) 0.0110(2) 0.0041(2)
Mn1 0.01821(17) 0.01850(16) 0.01954(16) 0.00001(12) 0.00595(12) -0.00133(12)

loop_
_atom_type_symbol
_atom_type_description
_atom_type_scat_dispersion_real
_atom_type_scat_dispersion_imag
_atom_type_scat_source
C C 0.0033 0.0016 'International Tables Vol C Tables 4.2.6.8 and 6.1.1.4'
H H 0.0000 0.0000 'International Tables Vol C Tables 4.2.6.8 and 6.1.1.4'
N N 0.0061 0.0033 'International Tables Vol C Tables 4.2.6.8 and 6.1.1.4'
O O 0.0106 0.0060 'International Tables Vol C Tables 4.2.6.8 and 6.1.1.4'
F F 0.0171 0.0103 'International Tables Vol C Tables 4.2.6.8 and 6.1.1.4'
Cl Cl 0.1484 0.1585 'International Tables Vol C Tables 4.2.6.8 and 6.1.1.4'
Mn Mn 0.3368 0.7283 'International Tables Vol C Tables 4.2.6.8 and 6.1.1.4'

loop_
_geom_angle_atom_site_label_1
_geom_angle_atom_site_label_2
_geom_angle_atom_site_label_3
_geom_angle
N3 C2 N1 102.34(17)
N3 C2 Mn1 124.30(15)
N1 C2 Mn1 133.33(14)
C5 C4 N3 106.69(19)
C4 C5 N1 105.19(18)
C4 C5 C6 132.3(2)
N1 C5 C6 122.5(2)
C56 C51 C52 116.9(2)
C56 C51 N1 121.0(2)
C52 C51 N1 121.9(2)
F2 C52 C53 120.0(2)
F2 C52 C51 117.7(2)
C53 C52 C51 122.3(2)
C52 C53 C54 118.2(3)
C55 C54 C53 121.7(2)
C56 C55 C54 118.3(3)
F1 C56 C55 119.6(2)
F1 C56 C51 117.81(19)
C55 C56 C51 122.6(2)
O10 C10 Mn1 174.5(2)
N5 C11 C12 122.6(2)
C13 C12 C11 119.1(2)
C12 C13 C14 119.2(2)
C15 C14 C13 119.0(2)
N5 C15 C14 122.00(19)
N5 C15 C16 114.38(17)
C14 C15 C16 123.62(19)
N4 C16 C17 121.91(19)
N4 C16 C15 114.51(17)
C17 C16 C15 123.53(19)
C18 C17 C16 119.1(2)
C19 C18 C17 119.2(2)
C21 C19 C18 119.0(2)
O20 C20 Mn1 176.74(19)
N4 C21 C19 123.0(2)
O30 C30 Mn1 176.72(19)
C2 N1 C5 112.48(17)
C2 N1 C51 125.99(17)
C5 N1 C51 121.52(17)
C2 N3 C4 113.30(18)
C15 N5 C11 117.99(18)
C15 N5 Mn1 116.05(13)
C11 N5 Mn1 125.84(15)
C21 N4 C16 117.72(18)
C21 N4 Mn1 126.12(14)
C16 N4 Mn1 115.32(13)
O13 Cl1 O14 109.73(15)
O13 Cl1 O12 110.88(17)
O14 Cl1 O12 108.70(15)
O13 Cl1 O11 108.61(12)
O14 Cl1 O11 109.88(12)
O12 Cl1 O11 109.02(13)
C10 Mn1 C30 86.69(9)
C10 Mn1 C20 89.43(10)
C30 Mn1 C20 91.75(9)
C10 Mn1 N5 176.17(8)
C30 Mn1 N5 96.81(8)
C20 Mn1 N5 92.00(8)
C10 Mn1 N4 97.70(8)
C30 Mn1 N4 174.87(8)
C20 Mn1 N4 85.68(8)
N5 Mn1 N4 78.88(7)
C10 Mn1 C2 92.66(9)
C30 Mn1 C2 89.03(9)
C20 Mn1 C2 177.81(9)
N5 Mn1 C2 85.87(7)
N4 Mn1 C2 93.38(7)

loop_
_geom_bond_atom_site_label_1
_geom_bond_atom_site_label_2
_geom_bond_distance
C2 N3 1.354(3)
C2 N1 1.377(3)
C2 Mn1 2.078(2)
C4 C5 1.354(3)
C4 N3 1.398(3)
C5 N1 1.417(3)
C5 C6 1.501(3)
C51 C56 1.398(3)
C51 C52 1.394(3)
C51 N1 1.438(3)
C52 F2 1.359(3)
C52 C53 1.388(4)
C53 C54 1.396(4)
C54 C55 1.378(4)
C55 C56 1.387(3)
C56 F1 1.353(3)
C10 O10 1.151(3)
C10 Mn1 1.822(2)
C11 N5 1.357(3)
C11 C12 1.392(3)
C12 C13 1.384(3)
C13 C14 1.398(3)
C14 C15 1.393(3)
C15 N5 1.368(3)
C15 C16 1.486(3)
C16 N4 1.371(3)
C16 C17 1.400(3)
C17 C18 1.391(3)
C18 C19 1.389(4)
C19 C21 1.387(3)
C20 O20 1.150(3)
C20 Mn1 1.848(2)
C21 N4 1.355(3)
C30 O30 1.155(3)
C30 Mn1 1.820(2)
N5 Mn1 2.0630(17)
N4 Mn1 2.0768(17)
O11 Cl1 1.4641(17)
O12 Cl1 1.428(2)
O13 Cl1 1.424(2)
O14 Cl1 1.436(2)
